data_7120785
loop_
_publ_author_name
'Ma, Cong'
'Zhao, Chuan-Qi'
'Li, Yi-Qian'
'Zhang, Li-Pu'
'Xu, Xuetao'
'Zhang, Kun'
'Mei, Tian-Sheng'

_publ_section_title
;
 Palladium-Catalyzed C&#x2212;H Activation/C--C Cross-Coupling Reactions
 via Electrochemistry
;
_journal_name_full 'Chem. Commun.'
_journal_paper_doi 10.1039/C7CC07429H
_journal_year 2017
_chemical_formula_sum 'C22 H26 N2 O6 Pd2'
_chemical_formula_weight 627.25
_chemical_name_systematic
; 
 ? 
;
_space_group_crystal_system monoclinic
_space_group_IT_number 14
_space_group_name_Hall '-P 2yn'
_space_group_name_H-M_alt 'P 1 21/n 1'
_symmetry_space_group_name_Hall '-P 2yn'
_symmetry_space_group_name_H-M 'P 1 21/n 1'
_atom_sites_solution_hydrogens geom
_audit_creation_method SHELXL-2013
_audit_update_record
;
2017-05-16 deposited with the CCDC.
2017-10-16 downloaded from the CCDC.
;
_cell_angle_alpha 90
_cell_angle_beta 98.114(4)
_cell_angle_gamma 90
_cell_formula_units_Z 4
_cell_length_a 11.837(2)
_cell_length_b 15.910(3)
_cell_length_c 12.607(2)
_cell_measurement_reflns_used 3792
_cell_measurement_temperature 293(2)
_cell_measurement_theta_max 49.465
_cell_measurement_theta_min 5.093
_cell_volume 2350.5(7)
_computing_cell_refinement 'Bruker SMART'
_computing_data_collection 'Bruker SMART'
_computing_data_reduction 'Bruker SHELXTL'
_computing_molecular_graphics 'Bruker SHELXTL'
_computing_publication_material 'Bruker SHELXTL'
_computing_structure_refinement 'SHELXL-2013 (Sheldrick, 2013)'
_computing_structure_solution 'Bruker SHELXTL'
_diffrn_ambient_temperature 293(2)
_diffrn_measured_fraction_theta_full 1.000
_diffrn_measured_fraction_theta_max 1.000
_diffrn_measurement_device_type 'CCD area detector'
_diffrn_measurement_method 'phi and omega scans'
_diffrn_radiation_type MoK\a
_diffrn_radiation_wavelength 0.71073
_diffrn_reflns_av_R_equivalents 0.0385
_diffrn_reflns_av_unetI/netI 0.0407
_diffrn_reflns_Laue_measured_fraction_full 1.000
_diffrn_reflns_Laue_measured_fraction_max 1.000
_diffrn_reflns_limit_h_max 14
_diffrn_reflns_limit_h_min -14
_diffrn_reflns_limit_k_max 17
_diffrn_reflns_limit_k_min -19
_diffrn_reflns_limit_l_max 15
_diffrn_reflns_limit_l_min -13
_diffrn_reflns_number 13336
_diffrn_reflns_point_group_measured_fraction_full 1.000
_diffrn_reflns_point_group_measured_fraction_max 1.000
_diffrn_reflns_theta_full 25.242
_diffrn_reflns_theta_max 25.496
_diffrn_reflns_theta_min 2.074
_exptl_absorpt_coefficient_mu 1.570
_exptl_absorpt_correction_T_max 0.7456
_exptl_absorpt_correction_T_min 0.5728
_exptl_absorpt_correction_type multi-scan
_exptl_absorpt_process_details sadabs
_exptl_crystal_colour yellow
_exptl_crystal_density_diffrn 1.772
_exptl_crystal_description prismatic
_exptl_crystal_F_000 1248
_exptl_crystal_size_max 0.200
_exptl_crystal_size_mid 0.160
_exptl_crystal_size_min 0.120
_refine_diff_density_max 0.734
_refine_diff_density_min -0.332
_refine_diff_density_rms 0.097
_refine_ls_extinction_method none
_refine_ls_goodness_of_fit_ref 1.007
_refine_ls_hydrogen_treatment constr
_refine_ls_matrix_type full
_refine_ls_number_parameters 295
_refine_ls_number_reflns 4382
_refine_ls_number_restraints 0
_refine_ls_restrained_S_all 1.007
_refine_ls_R_factor_all 0.0428
_refine_ls_R_factor_gt 0.0338
_refine_ls_shift/su_max 0.001
_refine_ls_shift/su_mean 0.000
_refine_ls_structure_factor_coef Fsqd
_refine_ls_weighting_details 'w=1/[\s^2^(Fo^2^)+(0.0468P)^2^] where P=(Fo^2^+2Fc^2^)/3'
_refine_ls_weighting_scheme calc
_refine_ls_wR_factor_gt 0.0793
_refine_ls_wR_factor_ref 0.0847
_reflns_Friedel_coverage 0.000
_reflns_number_gt 3633
_reflns_number_total 4382
_reflns_threshold_expression 'I > 2\s(I)'
_cod_data_source_file c7cc07429h2.cif
_cod_data_source_block cd17277
_cod_database_code 7120785
_shelx_space_group_comment
; 
The symmetry employed for this shelxl refinement is uniquely defined 
by the following loop, which should always be used as a source of 
symmetry information in preference to the above space-group names. 
They are only intended as comments. 
;
_shelx_estimated_absorpt_t_min 0.744
_shelx_estimated_absorpt_t_max 0.834
_shelxl_version_number 2013-4

loop_
_space_group_symop_operation_xyz
'x, y, z'
'-x+1/2, y+1/2, -z+1/2'
'-x, -y, -z'
'x-1/2, -y-1/2, z-1/2'

loop_
_atom_site_label
_atom_site_type_symbol
_atom_site_fract_x
_atom_site_fract_y
_atom_site_fract_z
_atom_site_U_iso_or_equiv
_atom_site_adp_type
_atom_site_occupancy
_atom_site_site_symmetry_order
_atom_site_calc_flag
_atom_site_refinement_flags_posn
_atom_site_refinement_flags_adp
Pd1 Pd 0.24673(2) 0.34374(2) 0.32983(2) 0.04227(11) Uani 1 1 d . .
Pd2 Pd 0.37328(2) 0.24663(2) 0.50077(2) 0.04271(11) Uani 1 1 d . .
N1 N 0.1122(2) 0.26665(19) 0.3129(3) 0.0461(7) Uani 1 1 d . .
N2 N 0.4544(3) 0.16094(18) 0.4223(3) 0.0462(7) Uani 1 1 d . .
O1 O 0.0181(2) 0.27329(18) 0.3681(2) 0.0585(7) Uani 1 1 d . .
O2 O 0.5455(2) 0.17706(19) 0.3654(2) 0.0649(8) Uani 1 1 d . .
O3 O 0.2015(2) 0.41152(16) 0.4651(2) 0.0580(7) Uani 1 1 d . .
O4 O 0.2805(2) 0.32037(17) 0.5900(2) 0.0572(7) Uani 1 1 d . .
O5 O 0.3925(2) 0.41296(15) 0.3317(2) 0.0528(6) Uani 1 1 d . .
O6 O 0.4811(2) 0.35119(14) 0.4784(2) 0.0519(7) Uani 1 1 d . .
C1 C 0.2877(3) 0.2681(2) 0.2194(3) 0.0441(8) Uani 1 1 d . .
C2 C 0.3800(3) 0.2737(3) 0.1629(3) 0.0549(10) Uani 1 1 d . .
H2 H 0.4249 0.3219 0.1681 0.066 Uiso 1 1 calc R U
C3 C 0.4051(4) 0.2074(3) 0.0988(3) 0.0685(12) Uani 1 1 d . .
H3 H 0.4658 0.2122 0.0597 0.082 Uiso 1 1 calc R U
C4 C 0.3417(4) 0.1349(3) 0.0920(4) 0.0689(12) Uani 1 1 d . .
H4 H 0.3614 0.0903 0.0506 0.083 Uiso 1 1 calc R U
C5 C 0.2493(4) 0.1279(3) 0.1463(3) 0.0586(11) Uani 1 1 d . .
H5 H 0.2063 0.0787 0.1415 0.070 Uiso 1 1 calc R U
C6 C 0.2206(3) 0.1945(2) 0.2081(3) 0.0434(8) Uani 1 1 d . .
C7 C 0.1207(3) 0.1963(2) 0.2636(3) 0.0453(9) Uani 1 1 d . .
C8 C 0.0376(4) 0.1264(3) 0.2631(4) 0.0669(12) Uani 1 1 d . .
H8A H 0.0148 0.1211 0.3329 0.100 Uiso 1 1 calc R U
H8B H 0.0725 0.0749 0.2448 0.100 Uiso 1 1 calc R U
H8C H -0.0281 0.1379 0.2114 0.100 Uiso 1 1 calc R U
C9 C -0.0491(4) 0.3419(3) 0.3245(4) 0.0854(16) Uani 1 1 d . .
H9A H -0.0089 0.3935 0.3429 0.128 Uiso 1 1 calc R U
H9B H -0.1201 0.3424 0.3532 0.128 Uiso 1 1 calc R U
H9C H -0.0640 0.3365 0.2480 0.128 Uiso 1 1 calc R U
C10 C 0.2815(3) 0.1463(2) 0.5196(3) 0.0449(9) Uani 1 1 d . .
C11 C 0.1928(4) 0.1396(3) 0.5800(3) 0.0562(10) Uani 1 1 d . .
H11 H 0.1728 0.1854 0.6191 0.067 Uiso 1 1 calc R U
C12 C 0.1341(4) 0.0645(3) 0.5820(4) 0.0682(12) Uani 1 1 d . .
H12 H 0.0760 0.0597 0.6243 0.082 Uiso 1 1 calc R U
C13 C 0.1607(4) -0.0028(3) 0.5223(4) 0.0703(13) Uani 1 1 d . .
H13 H 0.1194 -0.0525 0.5231 0.084 Uiso 1 1 calc R U
C14 C 0.2485(4) 0.0027(3) 0.4609(4) 0.0619(11) Uani 1 1 d . .
H14 H 0.2658 -0.0428 0.4196 0.074 Uiso 1 1 calc R U
C15 C 0.3103(3) 0.0767(2) 0.4616(3) 0.0475(9) Uani 1 1 d . .
C16 C 0.4092(3) 0.0876(2) 0.4057(3) 0.0456(9) Uani 1 1 d . .
C17 C 0.4535(4) 0.0204(3) 0.3405(3) 0.0628(11) Uani 1 1 d . .
H17A H 0.4036 0.0143 0.2740 0.094 Uiso 1 1 calc R U
H17B H 0.4569 -0.0318 0.3791 0.094 Uiso 1 1 calc R U
H17C H 0.5285 0.0352 0.3263 0.094 Uiso 1 1 calc R U
C18 C 0.6436(4) 0.2048(3) 0.4338(5) 0.0796(14) Uani 1 1 d . .
H18A H 0.6231 0.2497 0.4783 0.119 Uiso 1 1 calc R U
H18B H 0.6996 0.2245 0.3915 0.119 Uiso 1 1 calc R U
H18C H 0.6748 0.1590 0.4782 0.119 Uiso 1 1 calc R U
C19 C 0.2207(3) 0.3837(3) 0.5576(4) 0.0534(10) Uani 1 1 d . .
C20 C 0.1689(4) 0.4292(3) 0.6450(4) 0.0753(14) Uani 1 1 d . .
H20A H 0.1119 0.4680 0.6130 0.113 Uiso 1 1 calc R U
H20B H 0.2275 0.4594 0.6899 0.113 Uiso 1 1 calc R U
H20C H 0.1344 0.3891 0.6874 0.113 Uiso 1 1 calc R U
C21 C 0.4771(3) 0.4005(2) 0.4015(3) 0.0441(8) Uani 1 1 d . .
C22 C 0.5844(3) 0.4492(2) 0.3917(4) 0.0603(11) Uani 1 1 d . .
H22A H 0.5845 0.4654 0.3184 0.091 Uiso 1 1 calc R U
H22B H 0.6498 0.4147 0.4147 0.091 Uiso 1 1 calc R U
H22C H 0.5872 0.4986 0.4358 0.091 Uiso 1 1 calc R U

loop_
_atom_site_aniso_label
_atom_site_aniso_U_11
_atom_site_aniso_U_22
_atom_site_aniso_U_33
_atom_site_aniso_U_23
_atom_site_aniso_U_13
_atom_site_aniso_U_12
Pd1 0.04200(17) 0.04115(17) 0.04270(18) -0.00103(12) 0.00270(13) -0.00251(11)
Pd2 0.04936(19) 0.03677(17) 0.04194(19) 0.00172(11) 0.00619(14) -0.00162(11)
N1 0.0400(17) 0.0566(19) 0.0424(18) 0.0047(14) 0.0080(14) -0.0049(14)
N2 0.0473(18) 0.0464(18) 0.0446(18) 0.0030(14) 0.0055(15) -0.0014(14)
O1 0.0506(16) 0.0728(18) 0.0554(18) 0.0075(14) 0.0188(14) 0.0013(14)
O2 0.0541(17) 0.083(2) 0.0616(19) -0.0051(15) 0.0206(15) -0.0116(15)
O3 0.0630(18) 0.0479(16) 0.0630(19) -0.0119(14) 0.0088(15) 0.0047(13)
O4 0.0679(18) 0.0550(16) 0.0515(17) -0.0083(13) 0.0186(14) -0.0006(14)
O5 0.0503(15) 0.0468(15) 0.0588(17) 0.0061(12) -0.0013(14) -0.0109(12)
O6 0.0555(16) 0.0414(14) 0.0577(17) 0.0013(12) 0.0043(13) -0.0084(12)
C1 0.044(2) 0.055(2) 0.0315(19) 0.0029(16) -0.0016(16) 0.0025(17)
C2 0.048(2) 0.073(3) 0.043(2) 0.003(2) 0.0038(19) -0.007(2)
C3 0.054(3) 0.106(4) 0.047(3) -0.005(3) 0.014(2) 0.011(3)
C4 0.072(3) 0.084(3) 0.049(3) -0.014(2) 0.004(2) 0.010(3)
C5 0.070(3) 0.058(2) 0.046(2) -0.0070(19) 0.000(2) -0.002(2)
C6 0.048(2) 0.049(2) 0.0312(18) 0.0009(16) -0.0019(16) 0.0013(17)
C7 0.047(2) 0.051(2) 0.035(2) 0.0046(17) -0.0066(17) -0.0061(17)
C8 0.065(3) 0.064(3) 0.069(3) 0.002(2) 0.000(2) -0.022(2)
C9 0.059(3) 0.122(5) 0.079(4) 0.025(3) 0.021(3) 0.030(3)
C10 0.047(2) 0.042(2) 0.043(2) 0.0111(16) 0.0012(17) 0.0004(16)
C11 0.062(3) 0.054(2) 0.054(3) 0.0056(19) 0.012(2) -0.001(2)
C12 0.060(3) 0.075(3) 0.072(3) 0.017(3) 0.016(2) -0.011(2)
C13 0.068(3) 0.057(3) 0.085(3) 0.014(2) 0.008(3) -0.017(2)
C14 0.066(3) 0.048(2) 0.069(3) 0.006(2) 0.003(2) -0.003(2)
C15 0.051(2) 0.041(2) 0.048(2) 0.0055(16) -0.0002(18) -0.0019(16)
C16 0.053(2) 0.043(2) 0.039(2) 0.0017(16) -0.0014(17) 0.0058(17)
C17 0.074(3) 0.053(2) 0.060(3) -0.010(2) 0.006(2) 0.008(2)
C18 0.048(2) 0.070(3) 0.120(5) -0.004(3) 0.009(3) 0.000(2)
C19 0.051(2) 0.045(2) 0.066(3) -0.018(2) 0.018(2) -0.0150(19)
C20 0.084(3) 0.064(3) 0.088(4) -0.024(3) 0.044(3) -0.006(2)
C21 0.049(2) 0.0329(18) 0.052(2) -0.0033(17) 0.0105(19) -0.0012(16)
C22 0.052(2) 0.053(2) 0.074(3) 0.010(2) 0.002(2) -0.0089(19)

loop_
_atom_type_symbol
_atom_type_description
_atom_type_scat_dispersion_real
_atom_type_scat_dispersion_imag
_atom_type_scat_source
C C 0.0033 0.0016 'International Tables Vol C Tables 4.2.6.8 and 6.1.1.4'
H H 0.0000 0.0000 'International Tables Vol C Tables 4.2.6.8 and 6.1.1.4'
N N 0.0061 0.0033 'International Tables Vol C Tables 4.2.6.8 and 6.1.1.4'
O O 0.0106 0.0060 'International Tables Vol C Tables 4.2.6.8 and 6.1.1.4'
Pd Pd -0.9988 1.0072 'International Tables Vol C Tables 4.2.6.8 and 6.1.1.4'

loop_
_geom_angle_atom_site_label_1
_geom_angle_atom_site_label_2
_geom_angle_atom_site_label_3
_geom_angle
C1 Pd1 N1 79.62(14)
C1 Pd1 O5 92.63(13)
N1 Pd1 O5 172.25(12)
C1 Pd1 O3 171.97(13)
N1 Pd1 O3 96.26(11)
O5 Pd1 O3 91.42(11)
C1 Pd1 Pd2 92.73(11)
N1 Pd1 Pd2 94.18(9)
O5 Pd1 Pd2 86.08(8)
O3 Pd1 Pd2 80.64(8)
C10 Pd2 N2 79.58(14)
C10 Pd2 O4 92.90(13)
N2 Pd2 O4 172.17(11)
C10 Pd2 O6 176.67(13)
N2 Pd2 O6 97.30(11)
O4 Pd2 O6 90.17(10)
C10 Pd2 Pd1 106.70(11)
N2 Pd2 Pd1 103.25(9)
O4 Pd2 Pd1 80.88(8)
O6 Pd2 Pd1 75.06(8)
C7 N1 O1 115.3(3)
C7 N1 Pd1 117.9(2)
O1 N1 Pd1 125.4(2)
C16 N2 O2 114.6(3)
C16 N2 Pd2 118.5(2)
O2 N2 Pd2 125.8(2)
N1 O1 C9 108.0(3)
N2 O2 C18 111.7(3)
C19 O3 Pd1 122.4(3)
C19 O4 Pd2 126.7(3)
C21 O5 Pd1 120.8(2)
C21 O6 Pd2 129.5(3)
C2 C1 C6 118.3(3)
C2 C1 Pd1 128.2(3)
C6 C1 Pd1 113.0(3)
C3 C2 C1 120.0(4)
C3 C2 H2 120.0
C1 C2 H2 120.0
C4 C3 C2 121.0(4)
C4 C3 H3 119.5
C2 C3 H3 119.5
C3 C4 C5 120.3(4)
C3 C4 H4 119.9
C5 C4 H4 119.9
C4 C5 C6 119.6(4)
C4 C5 H5 120.2
C6 C5 H5 120.2
C5 C6 C1 120.8(4)
C5 C6 C7 124.4(4)
C1 C6 C7 114.7(3)
N1 C7 C6 111.9(3)
N1 C7 C8 123.7(4)
C6 C7 C8 124.4(4)
C7 C8 H8A 109.5
C7 C8 H8B 109.5
H8A C8 H8B 109.5
C7 C8 H8C 109.5
H8A C8 H8C 109.5
H8B C8 H8C 109.5
O1 C9 H9A 109.5
O1 C9 H9B 109.5
H9A C9 H9B 109.5
O1 C9 H9C 109.5
H9A C9 H9C 109.5
H9B C9 H9C 109.5
C11 C10 C15 119.1(3)
C11 C10 Pd2 127.2(3)
C15 C10 Pd2 113.7(3)
C12 C11 C10 120.0(4)
C12 C11 H11 120.0
C10 C11 H11 120.0
C13 C12 C11 120.5(4)
C13 C12 H12 119.7
C11 C12 H12 119.7
C12 C13 C14 120.5(4)
C12 C13 H13 119.8
C14 C13 H13 119.8
C13 C14 C15 119.1(4)
C13 C14 H14 120.4
C15 C14 H14 120.4
C14 C15 C10 120.7(3)
C14 C15 C16 123.8(4)
C10 C15 C16 115.5(3)
N2 C16 C15 111.9(3)
N2 C16 C17 124.7(3)
C15 C16 C17 123.4(3)
C16 C17 H17A 109.5
C16 C17 H17B 109.5
H17A C17 H17B 109.5
C16 C17 H17C 109.5
H17A C17 H17C 109.5
H17B C17 H17C 109.5
O2 C18 H18A 109.5
O2 C18 H18B 109.5
H18A C18 H18B 109.5
O2 C18 H18C 109.5
H18A C18 H18C 109.5
H18B C18 H18C 109.5
O3 C19 O4 127.4(4)
O3 C19 C20 118.3(4)
O4 C19 C20 114.3(4)
C19 C20 H20A 109.5
C19 C20 H20B 109.5
H20A C20 H20B 109.5
C19 C20 H20C 109.5
H20A C20 H20C 109.5
H20B C20 H20C 109.5
O6 C21 O5 126.0(3)
O6 C21 C22 116.6(4)
O5 C21 C22 117.4(3)
C21 C22 H22A 109.5
C21 C22 H22B 109.5
H22A C22 H22B 109.5
C21 C22 H22C 109.5
H22A C22 H22C 109.5
H22B C22 H22C 109.5

loop_
_geom_bond_atom_site_label_1
_geom_bond_atom_site_label_2
_geom_bond_distance
Pd1 C1 1.952(4)
Pd1 N1 1.997(3)
Pd1 O5 2.044(2)
Pd1 O3 2.149(3)
Pd1 Pd2 2.8922(5)
Pd2 C10 1.963(3)
Pd2 N2 2.007(3)
Pd2 O4 2.048(3)
Pd2 O6 2.140(2)
N1 C7 1.291(5)
N1 O1 1.398(4)
N2 C16 1.289(4)
N2 O2 1.400(4)
O1 C9 1.416(5)
O2 C18 1.416(5)
O3 C19 1.238(5)
O4 C19 1.266(5)
O5 C21 1.252(5)
O6 C21 1.242(4)
C1 C2 1.388(5)
C1 C6 1.412(5)
C2 C3 1.387(6)
C2 H2 0.9300
C3 C4 1.373(7)
C3 H3 0.9300
C4 C5 1.373(6)
C4 H4 0.9300
C5 C6 1.386(5)
C5 H5 0.9300
C6 C7 1.456(5)
C7 C8 1.485(5)
C8 H8A 0.9600
C8 H8B 0.9600
C8 H8C 0.9600
C9 H9A 0.9600
C9 H9B 0.9600
C9 H9C 0.9600
C10 C11 1.385(5)
C10 C15 1.396(5)
C11 C12 1.384(5)
C11 H11 0.9300
C12 C13 1.371(6)
C12 H12 0.9300
C13 C14 1.384(6)
C13 H13 0.9300
C14 C15 1.386(5)
C14 H14 0.9300
C15 C16 1.459(5)
C16 C17 1.489(5)
C17 H17A 0.9600
C17 H17B 0.9600
C17 H17C 0.9600
C18 H18A 0.9600
C18 H18B 0.9600
C18 H18C 0.9600
C19 C20 1.519(5)
C20 H20A 0.9600
C20 H20B 0.9600
C20 H20C 0.9600
C21 C22 1.508(5)
C22 H22A 0.9600
C22 H22B 0.9600
C22 H22C 0.9600

loop_
_geom_torsion_atom_site_label_1
_geom_torsion_atom_site_label_2
_geom_torsion_atom_site_label_3
_geom_torsion_atom_site_label_4
_geom_torsion
C7 N1 O1 C9 -119.9(4)
Pd1 N1 O1 C9 73.9(4)
C16 N2 O2 C18 -127.4(4)
Pd2 N2 O2 C18 64.9(4)
C6 C1 C2 C3 -0.9(6)
Pd1 C1 C2 C3 170.3(3)
C1 C2 C3 C4 -1.7(7)
C2 C3 C4 C5 2.3(7)
C3 C4 C5 C6 -0.2(7)
C4 C5 C6 C1 -2.4(6)
C4 C5 C6 C7 176.0(4)
C2 C1 C6 C5 3.0(5)
Pd1 C1 C6 C5 -169.6(3)
C2 C1 C6 C7 -175.6(3)
Pd1 C1 C6 C7 11.8(4)
O1 N1 C7 C6 179.9(3)
Pd1 N1 C7 C6 -12.7(4)
O1 N1 C7 C8 0.5(5)
Pd1 N1 C7 C8 167.8(3)
C5 C6 C7 N1 -178.1(4)
C1 C6 C7 N1 0.4(4)
C5 C6 C7 C8 1.3(6)
C1 C6 C7 C8 179.8(4)
C15 C10 C11 C12 -0.1(6)
Pd2 C10 C11 C12 177.9(3)
C10 C11 C12 C13 -1.9(7)
C11 C12 C13 C14 1.5(7)
C12 C13 C14 C15 0.9(7)
C13 C14 C15 C10 -2.9(6)
C13 C14 C15 C16 175.8(4)
C11 C10 C15 C14 2.5(6)
Pd2 C10 C15 C14 -175.7(3)
C11 C10 C15 C16 -176.3(3)
Pd2 C10 C15 C16 5.5(4)
O2 N2 C16 C15 -176.3(3)
Pd2 N2 C16 C15 -7.7(4)
O2 N2 C16 C17 5.6(5)
Pd2 N2 C16 C17 174.2(3)
C14 C15 C16 N2 -177.4(4)
C10 C15 C16 N2 1.3(5)
C14 C15 C16 C17 0.8(6)
C10 C15 C16 C17 179.5(4)
Pd1 O3 C19 O4 10.1(6)
Pd1 O3 C19 C20 -170.3(3)
Pd2 O4 C19 O3 3.8(6)
Pd2 O4 C19 C20 -175.7(3)
Pd2 O6 C21 O5 19.2(5)
Pd2 O6 C21 C22 -160.5(3)
Pd1 O5 C21 O6 -4.7(5)
Pd1 O5 C21 C22 175.0(2)
